data_7134769
loop_
_publ_author_name
'Naniyil, Athira'
'Kumar, Arun'
'Edwin, Aathira'
'Gokulnath, Sabapathi'

_publ_section_title
;
 A carbazole-embedded cyclodimer adopting a helical conformation and
 metal-ion sensing.
;
_journal_issue 62
_journal_name_full 'Chemical communications (Cambridge, England)'
_journal_page_first 11633
_journal_page_last 11636
_journal_paper_doi 10.1039/d5cc03179f
_journal_volume 61
_journal_year 2025
_chemical_formula_moiety 'C112 H106 N6 S4'
_chemical_formula_sum 'C112 H106 N6 S4'
_chemical_formula_weight 1664.26
_space_group_crystal_system monoclinic
_space_group_IT_number 14
_space_group_name_Hall '-P 2yn'
_space_group_name_H-M_alt 'P 1 21/n 1'
_atom_sites_solution_hydrogens geom
_audit_creation_method SHELXL-2018/3
_audit_update_record
;
2025-03-05 deposited with the CCDC.	2025-06-24 downloaded from the CCDC.
;
_cell_angle_alpha 90
_cell_angle_beta 101.616(2)
_cell_angle_gamma 90
_cell_formula_units_Z 4
_cell_length_a 24.5514(16)
_cell_length_b 15.9391(10)
_cell_length_c 34.932(2)
_cell_measurement_reflns_used 9926
_cell_measurement_temperature 140(2)
_cell_measurement_theta_max 21.1071
_cell_measurement_theta_min 2.1957
_cell_volume 13389.9(14)
_computing_cell_refinement 'SAINT V8.5.0.27 (Bruker AXS LLC, 2023)'
_computing_data_collection 'Bruker APEX5 v2023.9-0'(Bruker AXS Inc., 2023)'
_computing_data_reduction 'SAINT V8.5.0.27 (Bruker AXS LLC, 2023)'
_computing_molecular_graphics 'shelXle (C.B. Huebschle, rev 1503)'
_computing_publication_material 'APEX5 v2023.9-0 (Bruker AXS Inc., 2023)'
_computing_structure_refinement 'SHELXL-2019/1 (Sheldrick, 2019)'
_computing_structure_solution 'XT, VERSION 2018/2 (Sheldrick, 2019)'
_diffrn_ambient_temperature 140(2)
_diffrn_detector_area_resol_mean 0
_diffrn_measured_fraction_theta_full 0.671
_diffrn_measured_fraction_theta_max 0.655
_diffrn_measurement_device_type 'Bruker D8 Quest Photon III C14 Detector'
_diffrn_measurement_method '\f and \w scans'
_diffrn_radiation_type MoK\a
_diffrn_radiation_wavelength 0.71073
_diffrn_reflns_av_unetI/netI 0.3312
_diffrn_reflns_Laue_measured_fraction_full 0.671
_diffrn_reflns_Laue_measured_fraction_max 0.655
_diffrn_reflns_limit_h_max 30
_diffrn_reflns_limit_h_min -30
_diffrn_reflns_limit_k_max 19
_diffrn_reflns_limit_k_min 0
_diffrn_reflns_limit_l_max 43
_diffrn_reflns_limit_l_min 0
_diffrn_reflns_number 17944
_diffrn_reflns_point_group_measured_fraction_full 0.671
_diffrn_reflns_point_group_measured_fraction_max 0.655
_diffrn_reflns_theta_full 25.242
_diffrn_reflns_theta_max 26.373
_diffrn_reflns_theta_min 2.043
_diffrn_source Microfocus
_exptl_absorpt_coefficient_mu 0.108
_exptl_absorpt_correction_T_max 0.991
_exptl_absorpt_correction_T_min 0.952
_exptl_absorpt_correction_type multi-scan
_exptl_absorpt_process_details 'SADABS (Bruker, 2016)'
_exptl_crystal_colour BLACK
_exptl_crystal_density_diffrn 0.826
_exptl_crystal_density_meas 0.826
_exptl_crystal_density_method NONE
_exptl_crystal_description BLOCK
_exptl_crystal_F_000 3536
_exptl_crystal_size_max 0.460
_exptl_crystal_size_mid 0.143
_exptl_crystal_size_min 0.086
_refine_diff_density_max 0.760
_refine_diff_density_min -0.517
_refine_diff_density_rms 0.091
_refine_ls_extinction_method none
_refine_ls_goodness_of_fit_ref 1.170
_refine_ls_hydrogen_treatment constr
_refine_ls_matrix_type full
_refine_ls_number_parameters 1099
_refine_ls_number_reflns 17944
_refine_ls_number_restraints 110
_refine_ls_restrained_S_all 1.176
_refine_ls_R_factor_all 0.2676
_refine_ls_R_factor_gt 0.1527
_refine_ls_shift/su_max 0.016
_refine_ls_shift/su_mean 0.002
_refine_ls_structure_factor_coef Fsqd
_refine_ls_weighting_details 'w=1/[\s^2^(Fo^2^)+(0.2000P)^2^] where P=(Fo^2^+2Fc^2^)/3'
_refine_ls_weighting_scheme calc
_refine_ls_wR_factor_gt 0.3981
_refine_ls_wR_factor_ref 0.4310
_reflns_Friedel_coverage 0.000
_reflns_number_gt 7022
_reflns_number_total 17944
_reflns_threshold_expression 'I > 2\s(I)'
_cod_data_source_file d5cc03179f2.cif
_cod_data_source_block shelx
_cod_depositor_comments 'Adding full bibliography for 7134769.cif.'
_cod_original_cell_volume 13389.8(15)
_cod_original_sg_symbol_H-M 'P 21/n'
_cod_database_code 7134769
_shelx_shelxl_version_number 2018/3
_shelx_space_group_comment
;
The symmetry employed for this shelxl refinement is uniquely defined
by the following loop, which should always be used as a source of
symmetry information in preference to the above space-group names.
They are only intended as comments.
;
_shelx_estimated_absorpt_t_min 0.952
_shelx_estimated_absorpt_t_max 0.991

loop_
_space_group_symop_operation_xyz
'x, y, z'
'-x+1/2, y+1/2, -z+1/2'
'-x, -y, -z'
'x-1/2, -y-1/2, z-1/2'

loop_
_atom_site_label
_atom_site_type_symbol
_atom_site_fract_x
_atom_site_fract_y
_atom_site_fract_z
_atom_site_U_iso_or_equiv
_atom_site_adp_type
_atom_site_occupancy
_atom_site_site_symmetry_order
_atom_site_calc_flag
_atom_site_refinement_flags_posn
_atom_site_refinement_flags_adp
_atom_site_refinement_flags_occupancy
_atom_site_disorder_assembly
_atom_site_disorder_group
C1 C 0.5023(4) 0.5737(5) 0.2302(3) 0.049(2) Uani 1 1 d . . . . .
C2 C 0.5347(3) 0.6375(5) 0.2173(3) 0.048(2) Uani 1 1 d . . . . .
C3 C 0.5330(4) 0.6676(5) 0.1797(3) 0.055(2) Uani 1 1 d . . . . .
H3 H 0.509468 0.646557 0.156761 0.066 Uiso 1 1 calc R U . . .
C4 C 0.5699(4) 0.7314(6) 0.1804(3) 0.060(3) Uani 1 1 d . . . . .
H4 H 0.574802 0.759073 0.157266 0.072 Uiso 1 1 calc R U . . .
C5 C 0.6005(4) 0.7543(5) 0.2179(3) 0.056(3) Uani 1 1 d . . . . .
C6 C 0.6399(4) 0.8234(5) 0.2259(3) 0.051(2) Uani 1 1 d . . . . .
C7 C 0.6439(4) 0.8838(5) 0.1937(3) 0.058(3) Uani 1 1 d . . . . .
C8 C 0.6055(4) 0.9509(6) 0.1843(3) 0.074(3) Uani 1 1 d . . . . .
C9 C 0.6120(5) 0.9998(6) 0.1530(4) 0.096(4) Uani 1 1 d . . . . .
H9 H 0.587312 1.045916 0.146621 0.115 Uiso 1 1 calc R U . . .
C10 C 0.6514(6) 0.9881(6) 0.1297(4) 0.092(4) Uani 1 1 d . . . . .
C11 C 0.6897(5) 0.9242(7) 0.1406(3) 0.084(4) Uani 1 1 d . . . . .
H11 H 0.718634 0.918228 0.126410 0.101 Uiso 1 1 calc R U . . .
C12 C 0.6885(5) 0.8682(6) 0.1710(4) 0.071(3) Uani 1 1 d . . . . .
C13 C 0.7284(4) 0.7992(6) 0.1822(3) 0.090(4) Uani 1 1 d . . . . .
H13A H 0.718987 0.768509 0.204322 0.136 Uiso 1 1 calc R U . . .
H13B H 0.726644 0.760907 0.160030 0.136 Uiso 1 1 calc R U . . .
H13C H 0.766027 0.822154 0.189743 0.136 Uiso 1 1 calc R U . . .
C14 C 0.5628(5) 0.9616(6) 0.2089(4) 0.111(5) Uani 1 1 d . . . . .
H14A H 0.567836 0.917976 0.229070 0.166 Uiso 1 1 calc R U . . .
H14B H 0.567106 1.016965 0.221321 0.166 Uiso 1 1 calc R U . . .
H14C H 0.525595 0.956818 0.192449 0.166 Uiso 1 1 calc R U . . .
C15 C 0.6565(6) 1.0405(8) 0.0946(4) 0.142(6) Uani 1 1 d . . . . .
H15A H 0.627136 1.083072 0.090160 0.214 Uiso 1 1 calc R U . . .
H15B H 0.692937 1.068095 0.099338 0.214 Uiso 1 1 calc R U . . .
H15C H 0.652817 1.004329 0.071538 0.214 Uiso 1 1 calc R U . . .
C16 C 0.6669(4) 0.8416(5) 0.2623(3) 0.054(2) Uani 1 1 d . . . . .
C17 C 0.6977(5) 0.9187(6) 0.2765(4) 0.069(3) Uani 1 1 d . . . . .
H17 H 0.705146 0.964157 0.260663 0.082 Uiso 1 1 calc R U . . .
C18 C 0.7130(5) 0.9140(6) 0.3142(4) 0.077(4) Uani 1 1 d . . . . .
H18 H 0.733244 0.955301 0.330829 0.092 Uiso 1 1 calc R U . . .
C19 C 0.6926(4) 0.8306(5) 0.3268(3) 0.059(3) Uani 1 1 d . . . . .
C20 C 0.6969(4) 0.7943(6) 0.3644(3) 0.054(2) Uani 1 1 d . . . . .
C21 C 0.7043(4) 0.8461(6) 0.3978(3) 0.072(3) Uani 1 1 d . . . . .
H21 H 0.707662 0.904811 0.394170 0.087 Uiso 1 1 calc R U . . .
C22 C 0.7073(4) 0.8148(7) 0.4379(3) 0.076(3) Uani 1 1 d . . . . .
C23 C 0.7016(5) 0.7283(6) 0.4413(3) 0.097(4) Uani 1 1 d . . . . .
H23 H 0.701418 0.703797 0.466063 0.116 Uiso 1 1 calc R U . . .
C24 C 0.6961(4) 0.6779(6) 0.4081(3) 0.068(3) Uani 1 1 d . . . . .
C25 C 0.6910(3) 0.7106(5) 0.3704(3) 0.053(2) Uani 1 1 d . . . . .
C26 C 0.7143(5) 0.8723(6) 0.4726(3) 0.109(5) Uani 1 1 d D . . . .
C27 C 0.7187(6) 0.9626(7) 0.4605(3) 0.169(7) Uani 1 1 d D . . . .
H27A H 0.723295 0.998779 0.483664 0.254 Uiso 1 1 calc R U . . .
H27B H 0.750943 0.969111 0.448165 0.254 Uiso 1 1 calc R U . . .
H27C H 0.684855 0.978598 0.441979 0.254 Uiso 1 1 calc R U . . .
C28 C 0.7667(7) 0.8469(9) 0.5021(4) 0.201(9) Uani 1 1 d D . . . .
H28A H 0.771534 0.884184 0.524829 0.302 Uiso 1 1 calc R U . . .
H28B H 0.762906 0.788893 0.510456 0.302 Uiso 1 1 calc R U . . .
H28C H 0.799139 0.851393 0.489829 0.302 Uiso 1 1 calc R U . . .
C29 C 0.6658(6) 0.8613(9) 0.4925(5) 0.206(10) Uani 1 1 d D . . . .
H29A H 0.670208 0.898738 0.515158 0.308 Uiso 1 1 calc R U . . .
H29B H 0.631247 0.875118 0.474102 0.308 Uiso 1 1 calc R U . . .
H29C H 0.664343 0.803025 0.501092 0.308 Uiso 1 1 calc R U . . .
C30 C 0.6872(4) 0.5882(6) 0.4027(3) 0.066(3) Uani 1 1 d . . . . .
C31 C 0.6800(4) 0.5714(6) 0.3623(3) 0.068(3) Uani 1 1 d . . . . .
C32 C 0.6678(4) 0.4919(5) 0.3455(3) 0.066(3) Uani 1 1 d . . . . .
C33 C 0.6636(5) 0.4258(7) 0.3726(3) 0.093(4) Uani 1 1 d . . . . .
H33 H 0.655338 0.370631 0.362924 0.112 Uiso 1 1 calc R U . . .
C34 C 0.6719(5) 0.4407(7) 0.4153(3) 0.101(4) Uani 1 1 d . . . . .
C35 C 0.6838(5) 0.5224(6) 0.4270(3) 0.102(4) Uani 1 1 d . . . . .
H35 H 0.690179 0.533774 0.454276 0.123 Uiso 1 1 calc R U . . .
C40 C 0.6604(4) 0.4696(6) 0.3061(3) 0.064(3) Uani 1 1 d . . . . .
C41 C 0.6871(4) 0.5094(6) 0.2760(4) 0.068(3) Uani 1 1 d . . . . .
H41 H 0.709979 0.557972 0.279306 0.082 Uiso 1 1 calc R U . . .
C42 C 0.6725(4) 0.4634(5) 0.2431(3) 0.064(3) Uani 1 1 d . . . . .
H42 H 0.684159 0.472652 0.219094 0.077 Uiso 1 1 calc R U . . .
C43 C 0.6341(3) 0.3946(5) 0.2514(2) 0.042(2) Uani 1 1 d . . . . .
C44 C 0.6089(4) 0.3403(5) 0.2276(3) 0.054(3) Uani 1 1 d . . . . .
C45 C 0.6189(4) 0.3293(5) 0.1870(3) 0.049(3) Uani 1 1 d . . . . .
C46 C 0.6572(4) 0.2713(6) 0.1791(3) 0.057(2) Uani 1 1 d . . . . .
C47 C 0.6665(4) 0.2582(6) 0.1416(3) 0.067(3) Uani 1 1 d . . . . .
H47 H 0.693382 0.218525 0.137150 0.080 Uiso 1 1 calc R U . . .
C48 C 0.6354(5) 0.3048(7) 0.1101(3) 0.078(3) Uani 1 1 d . . . . .
C49 C 0.5977(4) 0.3644(7) 0.1177(3) 0.081(3) Uani 1 1 d . . . . .
H49 H 0.576744 0.396580 0.097006 0.097 Uiso 1 1 calc R U . . .
C50 C 0.5908(5) 0.3770(6) 0.1563(3) 0.067(3) Uani 1 1 d . . . . .
C51 C 0.6898(4) 0.2173(7) 0.2134(3) 0.087(4) Uani 1 1 d . . . . .
H51A H 0.715168 0.179342 0.203491 0.130 Uiso 1 1 calc R U . . .
H51B H 0.711195 0.254195 0.233339 0.130 Uiso 1 1 calc R U . . .
H51C H 0.663468 0.184321 0.224929 0.130 Uiso 1 1 calc R U . . .
C52 C 0.6463(6) 0.2848(8) 0.0696(4) 0.133(5) Uani 1 1 d . . . . .
H52A H 0.674513 0.240686 0.071690 0.200 Uiso 1 1 calc R U . . .
H52B H 0.611764 0.265619 0.052647 0.200 Uiso 1 1 calc R U . . .
H52C H 0.659580 0.335413 0.058399 0.200 Uiso 1 1 calc R U . . .
C53 C 0.5485(5) 0.4439(6) 0.1643(4) 0.092(4) Uani 1 1 d . . . . .
H53A H 0.532086 0.472343 0.139794 0.139 Uiso 1 1 calc R U . . .
H53B H 0.519109 0.416582 0.174993 0.139 Uiso 1 1 calc R U . . .
H53C H 0.567682 0.485157 0.183095 0.139 Uiso 1 1 calc R U . . .
C54 C 0.5651(4) 0.2858(5) 0.2361(3) 0.059(3) Uani 1 1 d . . . . .
C55 C 0.5385(4) 0.2858(6) 0.2675(3) 0.079(3) Uani 1 1 d . . . . .
H55 H 0.547425 0.323766 0.288855 0.094 Uiso 1 1 calc R U . . .
C56 C 0.4960(4) 0.2225(6) 0.2646(3) 0.064(3) Uani 1 1 d . . . . .
H56 H 0.474561 0.212627 0.283925 0.077 Uiso 1 1 calc R U . . .
C57 C 0.4902(3) 0.1768(5) 0.2293(3) 0.042(2) Uani 1 1 d . . . . .
C58 C 0.4512(4) 0.1103(5) 0.2194(3) 0.056(2) Uani 1 1 d . . . . .
C59 C 0.4320(4) 0.0785(6) 0.1832(3) 0.068(3) Uani 1 1 d . . . . .
H59 H 0.442807 0.099693 0.160380 0.081 Uiso 1 1 calc R U . . .
C60 C 0.3937(4) 0.0094(6) 0.1824(3) 0.060(3) Uani 1 1 d . . . . .
H60 H 0.377865 -0.021021 0.159519 0.072 Uiso 1 1 calc R U . . .
C61 C 0.3828(4) -0.0069(5) 0.2185(3) 0.045(2) Uani 1 1 d . . . . .
C62 C 0.3496(3) -0.0724(5) 0.2274(3) 0.051(2) Uani 1 1 d . . . . .
C63 C 0.3285(4) -0.1365(5) 0.1958(3) 0.060(3) Uani 1 1 d . . . . .
C64 C 0.3627(4) -0.2021(5) 0.1881(3) 0.063(3) Uani 1 1 d . . . . .
C65 C 0.3381(6) -0.2548(6) 0.1578(4) 0.096(4) Uani 1 1 d . . . . .
H65 H 0.359543 -0.300547 0.151587 0.115 Uiso 1 1 calc R U . . .
C66 C 0.2844(6) -0.2458(8) 0.1361(3) 0.087(4) Uani 1 1 d . . . . .
C67 C 0.2537(5) -0.1813(6) 0.1441(3) 0.073(3) Uani 1 1 d . . . . .
H67 H 0.217819 -0.171534 0.128504 0.088 Uiso 1 1 calc R U . . .
C68 C 0.2738(5) -0.1296(6) 0.1747(3) 0.062(3) Uani 1 1 d . . . . .
C69 C 0.2352(4) -0.0553(6) 0.1830(3) 0.080(3) Uani 1 1 d . . . . .
H69A H 0.254316 -0.023000 0.205569 0.120 Uiso 1 1 calc R U . . .
H69B H 0.226776 -0.018668 0.160013 0.120 Uiso 1 1 calc R U . . .
H69C H 0.200499 -0.078245 0.188428 0.120 Uiso 1 1 calc R U . . .
C70 C 0.2631(5) -0.3062(7) 0.1028(3) 0.111(4) Uani 1 1 d . . . . .
H70A H 0.291491 -0.348849 0.101654 0.166 Uiso 1 1 calc R U . . .
H70B H 0.229145 -0.333572 0.107254 0.166 Uiso 1 1 calc R U . . .
H70C H 0.254904 -0.275327 0.078066 0.166 Uiso 1 1 calc R U . . .
C71 C 0.4193(5) -0.2111(7) 0.2103(4) 0.109(4) Uani 1 1 d . . . . .
H71A H 0.427072 -0.166490 0.229966 0.164 Uiso 1 1 calc R U . . .
H71B H 0.423387 -0.265832 0.223305 0.164 Uiso 1 1 calc R U . . .
H71C H 0.445453 -0.206914 0.192586 0.164 Uiso 1 1 calc R U . . .
C72 C 0.3427(3) -0.0915(5) 0.2643(3) 0.048(2) Uani 1 1 d . . . . .
C73 C 0.3199(3) -0.1687(6) 0.2797(3) 0.055(3) Uani 1 1 d . . . . .
H73 H 0.302009 -0.214591 0.264942 0.066 Uiso 1 1 calc R U . . .
C74 C 0.3302(4) -0.1597(6) 0.3202(4) 0.068(3) Uani 1 1 d . . . . .
H74 H 0.320835 -0.198874 0.338364 0.082 Uiso 1 1 calc R U . . .
C75 C 0.3572(3) -0.0812(5) 0.3296(3) 0.050(2) Uani 1 1 d . . . . .
C76 C 0.3735(3) -0.0450(6) 0.3674(3) 0.054(2) Uani 1 1 d . . . . .
C77 C 0.3837(4) -0.0971(5) 0.4002(3) 0.057(2) Uani 1 1 d . . . . .
H77 H 0.376781 -0.155599 0.397240 0.068 Uiso 1 1 calc R U . . .
C78 C 0.4041(3) -0.0631(6) 0.4377(3) 0.061(3) Uani 1 1 d . . . . .
C79 C 0.4089(3) 0.0216(5) 0.4430(2) 0.048(2) Uani 1 1 d . . . . .
H79 H 0.419210 0.044337 0.468623 0.058 Uiso 1 1 calc R U . . .
C80 C 0.3987(3) 0.0736(6) 0.4111(3) 0.052(2) Uani 1 1 d . . . . .
C81 C 0.3821(3) 0.0405(5) 0.3732(3) 0.042(2) Uani 1 1 d . . . . .
C86 C 0.3864(3) 0.1806(5) 0.3648(2) 0.043(2) Uani 1 1 d . . . . .
C87 C 0.4003(3) 0.1632(5) 0.4059(3) 0.046(2) Uani 1 1 d . . . . .
C88 C 0.4112(3) 0.2298(6) 0.4333(3) 0.063(3) Uani 1 1 d . . . . .
H88 H 0.418269 0.218105 0.460537 0.075 Uiso 1 1 calc R U . . .
C89 C 0.4115(4) 0.3133(6) 0.4202(3) 0.063(3) Uani 1 1 d . . . . .
C90 C 0.4007(3) 0.3255(5) 0.3788(3) 0.055(3) Uani 1 1 d . . . . .
H90 H 0.403119 0.381316 0.369701 0.066 Uiso 1 1 calc R U . . .
C91 C 0.3871(3) 0.2635(6) 0.3506(3) 0.056(2) Uani 1 1 d . . . . .
C92 C 0.4175(5) 0.3854(6) 0.4486(3) 0.089(4) Uani 1 1 d D . . . .
C93 C 0.4124(9) 0.4693(7) 0.4289(4) 0.275(15) Uani 1 1 d D . . . .
H93A H 0.376211 0.473320 0.410955 0.413 Uiso 1 1 calc R U . . .
H93B H 0.415386 0.513648 0.448637 0.413 Uiso 1 1 calc R U . . .
H93C H 0.442142 0.475866 0.414183 0.413 Uiso 1 1 calc R U . . .
C94 C 0.4722(7) 0.3787(10) 0.4758(5) 0.288(17) Uani 1 1 d D . . . .
H94A H 0.475241 0.323677 0.488592 0.433 Uiso 1 1 calc R U . . .
H94B H 0.502058 0.385100 0.461203 0.433 Uiso 1 1 calc R U . . .
H94C H 0.475302 0.422882 0.495657 0.433 Uiso 1 1 calc R U . . .
C95 C 0.3752(9) 0.3815(11) 0.4742(6) 0.288(16) Uani 1 1 d D . . . .
H95A H 0.337805 0.385681 0.457947 0.433 Uiso 1 1 calc R U . . .
H95B H 0.379002 0.328226 0.488418 0.433 Uiso 1 1 calc R U . . .
H95C H 0.381355 0.428169 0.492817 0.433 Uiso 1 1 calc R U . . .
C96 C 0.3722(4) 0.2841(6) 0.3079(3) 0.055(2) Uani 1 1 d . . . . .
C97 C 0.3283(4) 0.2435(5) 0.2788(3) 0.049(3) Uani 1 1 d . . . . .
H97 H 0.306506 0.195683 0.282015 0.059 Uiso 1 1 calc R U . . .
C98 C 0.3667(4) 0.3520(5) 0.2547(3) 0.055(3) Uani 1 1 d . . . . .
C99 C 0.3265(4) 0.2910(5) 0.2462(3) 0.053(2) Uani 1 1 d . . . . .
H99 H 0.301779 0.283352 0.221837 0.063 Uiso 1 1 calc R U . . .
C100 C 0.3807(4) 0.4099(5) 0.2293(3) 0.050(3) Uani 1 1 d . . . . .
C101 C 0.3457(4) 0.4171(6) 0.1869(3) 0.056(3) Uani 1 1 d . . . . .
C102 C 0.3599(4) 0.3714(6) 0.1587(3) 0.065(3) Uani 1 1 d . . . . .
C103 C 0.3315(5) 0.3768(7) 0.1206(4) 0.094(4) Uani 1 1 d . . . . .
H103 H 0.341859 0.345826 0.099897 0.113 Uiso 1 1 calc R U . . .
C104 C 0.2844(6) 0.4339(9) 0.1146(4) 0.097(4) Uani 1 1 d . . . . .
C105 C 0.2727(4) 0.4841(7) 0.1445(4) 0.079(3) Uani 1 1 d . . . . .
H105 H 0.243955 0.524779 0.138691 0.095 Uiso 1 1 calc R U . . .
C106 C 0.3017(4) 0.4759(6) 0.1818(3) 0.059(3) Uani 1 1 d . . . . .
C107 C 0.2868(5) 0.5298(7) 0.2132(3) 0.101(4) Uani 1 1 d . . . . .
H10A H 0.311351 0.516443 0.238267 0.151 Uiso 1 1 calc R U . . .
H10B H 0.291326 0.588975 0.206912 0.151 Uiso 1 1 calc R U . . .
H10C H 0.248133 0.519296 0.215073 0.151 Uiso 1 1 calc R U . . .
C108 C 0.2525(6) 0.4413(8) 0.0704(4) 0.132(5) Uani 1 1 d . U . . .
H10D H 0.267468 0.400019 0.054497 0.199 Uiso 1 1 calc R U . . .
H10E H 0.212762 0.430490 0.068826 0.199 Uiso 1 1 calc R U . . .
H10F H 0.257417 0.497856 0.060691 0.199 Uiso 1 1 calc R U . . .
C109 C 0.4072(5) 0.3096(6) 0.1650(3) 0.090(4) Uani 1 1 d . . . . .
H10G H 0.409711 0.283476 0.139982 0.135 Uiso 1 1 calc R U . . .
H10H H 0.442121 0.338828 0.175603 0.135 Uiso 1 1 calc R U . . .
H10I H 0.400711 0.266163 0.183408 0.135 Uiso 1 1 calc R U . . .
C110 C 0.4273(4) 0.4667(5) 0.2379(3) 0.064(3) Uani 1 1 d . . . . .
C111 C 0.4726(4) 0.4727(5) 0.2710(3) 0.065(3) Uani 1 1 d . . . . .
H111 H 0.474649 0.439472 0.293806 0.079 Uiso 1 1 calc R U . . .
C112 C 0.5136(4) 0.5316(5) 0.2670(3) 0.059(3) Uani 1 1 d . . . . .
H112 H 0.545624 0.542226 0.286746 0.071 Uiso 1 1 calc R U . . .
N1 N 0.6655(3) 0.7893(4) 0.2948(2) 0.058(2) Uani 1 1 d . . . . .
N2 N 0.6826(3) 0.6473(4) 0.3439(2) 0.060(2) Uani 1 1 d . . . . .
H2 H 0.679273 0.653824 0.318478 0.072 Uiso 1 1 calc R U . . .
N3 N 0.6302(3) 0.4026(4) 0.2917(2) 0.055(2) Uani 1 1 d . . . . .
N4 N 0.3949(3) 0.3479(4) 0.2944(2) 0.0500(19) Uani 1 1 d . . . . .
N5 N 0.3639(3) -0.0391(4) 0.2974(2) 0.055(2) Uani 1 1 d . . . . .
N6 N 0.3745(2) 0.1055(4) 0.3453(2) 0.0455(17) Uani 1 1 d . . . . .
H6 H 0.363951 0.099164 0.319878 0.055 Uiso 1 1 calc R U . . .
S1 S 0.42186(10) 0.05972(14) 0.25329(8) 0.0502(7) Uani 1 1 d . . . . .
S2 S 0.53597(9) 0.20801(13) 0.20207(7) 0.0529(7) Uani 1 1 d . . . . .
S3 S 0.58184(10) 0.69149(15) 0.25264(8) 0.0543(7) Uani 1 1 d . . . . .
S4 S 0.43919(9) 0.53857(14) 0.20259(7) 0.0544(7) Uani 1 1 d . . . . .
C82 C 0.4216(5) -0.1263(6) 0.4708(3) 0.094(4) Uani 1 1 d D . . . .
C83 C 0.3900(6) -0.2081(8) 0.4672(5) 0.181(7) Uani 1 1 d D U . . .
H83A H 0.350504 -0.196849 0.466441 0.272 Uiso 1 1 calc R U . . .
H83B H 0.394036 -0.236641 0.443089 0.272 Uiso 1 1 calc R U . . .
H83C H 0.404782 -0.243845 0.489701 0.272 Uiso 1 1 calc R U . . .
C84 C 0.4803(5) -0.1553(9) 0.4715(5) 0.201(10) Uani 1 1 d D . . . .
H84A H 0.505099 -0.106584 0.473860 0.301 Uiso 1 1 calc R U . . .
H84B H 0.492382 -0.192729 0.493904 0.301 Uiso 1 1 calc R U . . .
H84C H 0.481636 -0.185525 0.447291 0.301 Uiso 1 1 calc R U . . .
C85 C 0.4232(8) -0.0872(11) 0.5106(5) 0.247(10) Uani 1 1 d D U . . .
H85A H 0.443802 -0.034214 0.512494 0.371 Uiso 1 1 calc R U . . .
H85B H 0.385115 -0.076383 0.513999 0.371 Uiso 1 1 calc R U . . .
H85C H 0.441589 -0.125637 0.531057 0.371 Uiso 1 1 calc R U . . .
C36 C 0.6611(6) 0.3647(8) 0.4374(3) 0.158(6) Uani 1 1 d D U . . .
C37 C 0.6617(9) 0.3894(8) 0.4787(3) 0.258(13) Uani 1 1 d D U . . .
H37A H 0.654663 0.339962 0.493647 0.387 Uiso 1 1 calc R U . . .
H37B H 0.698134 0.413092 0.490326 0.387 Uiso 1 1 calc R U . . .
H37C H 0.632768 0.431486 0.479251 0.387 Uiso 1 1 calc R U . . .
C39 C 0.6049(6) 0.3210(10) 0.4230(5) 0.186(7) Uani 1 1 d D U . . .
H39A H 0.602003 0.303175 0.395823 0.279 Uiso 1 1 calc R U . . .
H39B H 0.602107 0.271856 0.439365 0.279 Uiso 1 1 calc R U . . .
H39C H 0.574623 0.360149 0.424624 0.279 Uiso 1 1 calc R U . . .
C38 C 0.7017(7) 0.2956(12) 0.4359(5) 0.290(15) Uani 1 1 d D U . . .
H38A H 0.700666 0.280252 0.408561 0.435 Uiso 1 1 calc R U . . .
H38B H 0.739199 0.314568 0.447924 0.435 Uiso 1 1 calc R U . . .
H38C H 0.691870 0.246700 0.450068 0.435 Uiso 1 1 calc R U . . .

loop_
_atom_site_aniso_label
_atom_site_aniso_U_11
_atom_site_aniso_U_22
_atom_site_aniso_U_33
_atom_site_aniso_U_23
_atom_site_aniso_U_13
_atom_site_aniso_U_12
C1 0.057(6) 0.042(5) 0.044(6) 0.005(4) 0.003(5) -0.004(4)
C2 0.022(5) 0.036(5) 0.083(8) 0.003(4) 0.002(5) -0.004(4)
C3 0.054(6) 0.052(6) 0.060(7) -0.003(5) 0.011(5) -0.013(5)
C4 0.045(6) 0.063(6) 0.074(8) 0.014(5) 0.013(6) -0.012(5)
C5 0.056(7) 0.037(5) 0.079(9) 0.002(5) 0.027(7) -0.009(5)
C6 0.051(6) 0.059(6) 0.046(6) -0.007(4) 0.015(5) 0.007(5)
C7 0.065(7) 0.045(5) 0.063(7) 0.009(5) 0.012(6) -0.007(5)
C8 0.067(7) 0.058(7) 0.094(9) 0.003(6) 0.009(7) 0.006(6)
C9 0.100(9) 0.059(7) 0.136(12) 0.049(7) 0.041(9) 0.006(6)
C10 0.116(10) 0.056(7) 0.110(10) 0.041(7) 0.038(9) -0.004(7)
C11 0.103(9) 0.087(8) 0.080(9) 0.015(7) 0.059(7) -0.015(7)
C12 0.066(8) 0.058(7) 0.093(10) 0.008(6) 0.024(7) -0.001(6)
C13 0.078(8) 0.091(8) 0.120(11) 0.003(7) 0.063(8) 0.013(7)
C14 0.074(8) 0.069(8) 0.194(16) 0.009(8) 0.036(10) 0.010(6)
C15 0.192(15) 0.109(10) 0.128(13) 0.071(9) 0.037(11) 0.002(10)
C16 0.054(6) 0.052(6) 0.064(7) -0.009(5) 0.026(6) -0.021(5)
C17 0.093(9) 0.042(6) 0.075(9) -0.003(6) 0.028(8) -0.022(6)
C18 0.085(9) 0.057(7) 0.084(10) -0.012(6) 0.005(8) -0.031(6)
C19 0.079(7) 0.046(6) 0.056(7) -0.022(5) 0.024(6) -0.016(5)
C20 0.044(6) 0.069(7) 0.049(7) -0.003(5) 0.009(5) -0.008(5)
C21 0.067(7) 0.080(7) 0.084(9) -0.015(6) 0.046(7) -0.011(6)
C22 0.055(7) 0.100(9) 0.074(9) 0.010(6) 0.015(6) -0.006(6)
C23 0.162(12) 0.060(7) 0.080(9) -0.038(6) 0.054(8) -0.060(7)
C24 0.068(7) 0.079(7) 0.064(7) -0.011(6) 0.031(6) -0.030(5)
C25 0.040(5) 0.049(6) 0.079(7) -0.019(5) 0.030(5) -0.016(4)
C26 0.222(16) 0.053(7) 0.073(9) -0.033(6) 0.083(10) -0.026(8)
C27 0.29(2) 0.138(13) 0.064(10) -0.062(9) 0.006(12) -0.020(13)
C28 0.32(3) 0.205(17) 0.052(11) -0.042(11) -0.033(14) 0.054(18)
C29 0.221(19) 0.228(18) 0.22(2) -0.139(15) 0.168(17) -0.091(15)
C30 0.082(7) 0.058(6) 0.068(7) -0.006(5) 0.040(6) -0.018(5)
C31 0.088(8) 0.053(6) 0.074(8) -0.006(5) 0.041(7) -0.009(5)
C32 0.096(8) 0.044(6) 0.060(7) -0.003(5) 0.025(6) -0.013(5)
C33 0.136(11) 0.083(8) 0.066(8) -0.015(6) 0.034(8) -0.033(7)
C34 0.160(12) 0.074(8) 0.089(9) -0.012(6) 0.075(9) -0.051(7)
C35 0.206(14) 0.041(6) 0.080(9) -0.012(5) 0.076(9) -0.030(7)
C40 0.065(7) 0.077(7) 0.057(7) -0.015(6) 0.032(6) -0.024(6)
C41 0.040(6) 0.054(6) 0.109(11) -0.019(6) 0.009(7) -0.009(5)
C42 0.060(6) 0.061(6) 0.080(8) -0.012(5) 0.032(6) -0.022(5)
C43 0.048(5) 0.038(5) 0.044(6) -0.012(4) 0.014(5) -0.011(4)
C44 0.063(7) 0.029(5) 0.076(8) -0.020(5) 0.031(6) -0.018(5)
C45 0.044(6) 0.045(5) 0.059(7) -0.018(5) 0.015(5) -0.010(5)
C46 0.043(6) 0.073(6) 0.057(7) -0.009(5) 0.013(5) -0.016(5)
C47 0.073(7) 0.071(7) 0.064(8) -0.032(6) 0.033(6) -0.022(6)
C48 0.088(9) 0.084(8) 0.072(9) -0.008(6) 0.042(7) -0.007(7)
C49 0.078(8) 0.092(8) 0.073(9) -0.002(6) 0.018(7) -0.004(6)
C50 0.096(8) 0.042(6) 0.078(8) -0.002(5) 0.052(7) -0.009(6)
C51 0.049(6) 0.133(10) 0.083(9) -0.015(7) 0.024(6) 0.023(7)
C52 0.205(16) 0.124(10) 0.082(10) -0.030(8) 0.055(11) -0.035(10)
C53 0.094(9) 0.070(7) 0.111(11) 0.010(7) 0.017(8) 0.031(7)
C54 0.071(7) 0.046(5) 0.059(7) -0.011(4) 0.009(5) 0.009(5)
C55 0.080(8) 0.094(8) 0.072(8) -0.040(6) 0.038(7) -0.040(6)
C56 0.057(6) 0.099(7) 0.044(6) -0.032(5) 0.028(5) -0.044(6)
C57 0.034(5) 0.048(5) 0.048(6) -0.012(4) 0.015(5) -0.009(4)
C58 0.061(6) 0.053(6) 0.054(7) -0.021(5) 0.014(5) -0.008(5)
C59 0.067(7) 0.053(6) 0.082(8) 0.013(5) 0.013(6) -0.002(5)
C60 0.061(7) 0.061(6) 0.061(7) -0.003(5) 0.015(6) 0.005(5)
C61 0.044(6) 0.030(5) 0.061(7) -0.008(4) 0.010(5) -0.008(4)
C62 0.048(6) 0.039(5) 0.069(7) -0.008(4) 0.021(5) -0.008(4)
C63 0.048(6) 0.048(6) 0.087(8) 0.008(5) 0.018(6) -0.022(5)
C64 0.065(7) 0.034(5) 0.091(9) 0.005(5) 0.017(6) -0.002(5)
C65 0.145(12) 0.047(6) 0.110(11) -0.021(7) 0.058(10) -0.020(8)
C66 0.094(9) 0.107(10) 0.062(8) -0.034(7) 0.023(7) -0.056(8)
C67 0.089(8) 0.065(7) 0.069(8) -0.030(6) 0.022(7) -0.004(6)
C68 0.063(8) 0.052(6) 0.070(9) -0.011(5) 0.011(6) -0.011(5)
C69 0.071(8) 0.079(7) 0.092(9) 0.009(6) 0.020(7) 0.014(6)
C70 0.159(12) 0.090(8) 0.083(10) -0.028(7) 0.024(9) -0.044(8)
C71 0.085(9) 0.085(8) 0.157(14) 0.001(8) 0.022(9) 0.036(7)
C72 0.036(5) 0.030(5) 0.080(8) 0.004(4) 0.012(5) 0.001(4)
C73 0.022(5) 0.067(7) 0.065(8) -0.001(5) -0.015(5) -0.022(5)
C74 0.052(7) 0.061(7) 0.092(10) -0.003(6) 0.013(7) -0.020(5)
C75 0.025(5) 0.040(5) 0.081(8) 0.017(5) 0.000(5) -0.002(4)
C76 0.042(5) 0.066(7) 0.046(7) -0.006(5) -0.010(5) 0.002(5)
C77 0.066(7) 0.046(5) 0.057(7) 0.009(5) 0.007(6) 0.003(5)
C78 0.035(5) 0.078(7) 0.073(8) 0.027(6) 0.016(5) 0.006(5)
C79 0.042(5) 0.060(6) 0.038(6) 0.018(4) -0.005(4) -0.001(4)
C80 0.027(5) 0.068(6) 0.061(7) 0.007(5) 0.005(5) 0.008(4)
C81 0.030(5) 0.043(5) 0.048(6) 0.014(4) -0.003(4) 0.008(4)
C86 0.043(5) 0.049(5) 0.034(5) -0.001(4) 0.000(4) 0.007(4)
C87 0.035(5) 0.051(5) 0.053(6) -0.009(4) 0.010(5) 0.008(4)
C88 0.047(6) 0.089(8) 0.051(7) 0.011(5) 0.009(5) 0.010(5)
C89 0.061(7) 0.064(7) 0.058(7) 0.004(5) 0.000(6) 0.014(5)
C90 0.058(6) 0.031(5) 0.077(8) 0.001(5) 0.017(6) 0.001(4)
C91 0.040(6) 0.060(6) 0.067(7) 0.017(5) 0.008(5) 0.015(5)
C92 0.105(9) 0.092(9) 0.062(8) -0.022(6) -0.005(7) -0.035(7)
C93 0.62(5) 0.041(8) 0.137(17) -0.012(9) 0.01(2) 0.025(15)
C94 0.39(3) 0.192(18) 0.18(2) -0.128(15) -0.20(2) 0.16(2)
C95 0.41(4) 0.23(2) 0.31(3) -0.18(2) 0.28(3) -0.15(2)
C96 0.038(6) 0.064(6) 0.065(7) 0.002(5) 0.012(5) 0.012(5)
C97 0.038(6) 0.056(6) 0.050(7) 0.002(5) -0.003(5) -0.014(5)
C98 0.047(6) 0.035(5) 0.082(8) 0.008(5) 0.011(6) 0.003(4)
C99 0.045(5) 0.050(5) 0.059(7) 0.013(5) -0.002(5) -0.006(5)
C100 0.039(6) 0.054(6) 0.051(7) -0.007(5) -0.004(5) -0.018(5)
C101 0.031(5) 0.077(7) 0.050(7) 0.013(5) -0.018(5) -0.027(5)
C102 0.072(7) 0.078(7) 0.035(7) 0.024(5) -0.016(6) 0.005(6)
C103 0.082(9) 0.106(9) 0.079(10) 0.038(7) -0.021(8) -0.010(7)
C104 0.105(11) 0.124(11) 0.050(9) 0.029(8) -0.016(8) -0.036(9)
C105 0.049(7) 0.109(9) 0.078(9) 0.039(7) 0.008(7) -0.008(6)
C106 0.043(6) 0.078(7) 0.048(7) 0.029(5) -0.007(5) 0.012(5)
C107 0.108(10) 0.094(8) 0.110(11) 0.046(7) 0.045(8) 0.050(7)
C108 0.131(5) 0.134(5) 0.131(5) 0.003(2) 0.025(2) -0.001(2)
C109 0.106(9) 0.071(7) 0.078(9) 0.003(6) -0.017(7) 0.026(7)
C110 0.044(6) 0.063(6) 0.090(8) 0.030(5) 0.025(6) 0.003(5)
C111 0.030(5) 0.063(6) 0.101(9) 0.029(6) 0.007(6) 0.002(5)
C112 0.044(6) 0.075(6) 0.052(7) 0.032(5) -0.005(5) -0.011(5)
N1 0.066(5) 0.047(4) 0.065(6) -0.010(4) 0.020(5) -0.003(4)
N2 0.091(6) 0.055(5) 0.043(5) -0.012(4) 0.036(4) -0.022(4)
N3 0.051(5) 0.067(5) 0.049(5) -0.007(4) 0.017(4) -0.002(4)
N4 0.036(4) 0.044(4) 0.073(6) 0.003(4) 0.018(4) 0.008(3)
N5 0.064(5) 0.050(4) 0.053(5) 0.002(4) 0.021(4) -0.015(4)
N6 0.034(4) 0.058(5) 0.041(5) 0.011(3) -0.002(3) 0.007(3)
S1 0.0468(15) 0.0520(15) 0.0532(18) -0.0046(12) 0.0132(14) -0.0123(11)
S2 0.0481(14) 0.0543(14) 0.0591(17) -0.0076(11) 0.0175(13) -0.0045(11)
S3 0.0442(15) 0.0683(17) 0.0485(18) 0.0005(13) 0.0052(14) -0.0101(12)
S4 0.0434(14) 0.0555(14) 0.0619(17) 0.0105(11) 0.0049(12) -0.0034(11)
C82 0.135(11) 0.058(7) 0.071(9) 0.024(6) -0.024(8) -0.006(7)
C83 0.182(7) 0.180(7) 0.180(7) 0.004(2) 0.034(2) -0.003(2)
C84 0.110(12) 0.223(18) 0.25(2) 0.173(17) 0.000(13) 0.073(12)
C85 0.249(10) 0.247(10) 0.246(10) 0.001(2) 0.050(3) 0.001(2)
C36 0.262(16) 0.170(14) 0.047(8) 0.033(8) 0.042(11) -0.060(12)
C37 0.57(4) 0.142(13) 0.084(9) 0.008(9) 0.105(14) -0.144(19)
C39 0.187(7) 0.185(7) 0.186(7) 0.001(2) 0.037(2) -0.002(2)
C38 0.40(4) 0.29(3) 0.19(2) 0.16(2) 0.09(2) 0.11(2)

loop_
_atom_type_symbol
_atom_type_description
_atom_type_scat_dispersion_real
_atom_type_scat_dispersion_imag
_atom_type_scat_source
C C 0.0033 0.0016 'International Tables Vol C Tables 4.2.6.8 and 6.1.1.4'
H H 0.0000 0.0000 'International Tables Vol C Tables 4.2.6.8 and 6.1.1.4'
N N 0.0061 0.0033 'International Tables Vol C Tables 4.2.6.8 and 6.1.1.4'
S S 0.1246 0.1234 'International Tables Vol C Tables 4.2.6.8 and 6.1.1.4'

loop_
_geom_angle_atom_site_label_1
_geom_angle_atom_site_label_2
_geom_angle_atom_site_label_3
_geom_angle
_geom_angle_site_symmetry_1
_geom_angle_site_symmetry_3
_geom_angle_publ_flag
C2 C1 C112 127.0(9) . . ?
C2 C1 S4 123.2(7) . . ?
C112 C1 S4 109.7(6) . . ?
C3 C2 C1 129.4(8) . . ?
C3 C2 S3 112.8(6) . . ?
C1 C2 S3 117.7(7) . . ?
C4 C3 C2 110.4(9) . . ?
C3 C4 C5 115.9(9) . . ?
C4 C5 C6 125.4(9) . . ?
C4 C5 S3 109.7(7) . . ?
C6 C5 S3 124.8(8) . . ?
C16 C6 C5 121.9(9) . . ?
C16 C6 C7 118.5(8) . . ?
C5 C6 C7 118.9(9) . . ?
C8 C7 C6 121.2(9) . . ?
C8 C7 C12 121.6(9) . . ?
C6 C7 C12 117.1(8) . . ?
C9 C8 C7 115.6(10) . . ?
C9 C8 C14 126.9(10) . . ?
C7 C8 C14 117.5(10) . . ?
C8 C9 C10 126.3(10) . . ?
C11 C10 C9 116.7(10) . . ?
C11 C10 C15 117.9(11) . . ?
C9 C10 C15 125.4(11) . . ?
C10 C11 C12 124.3(10) . . ?
C11 C12 C13 124.6(10) . . ?
C11 C12 C7 115.3(9) . . ?
C13 C12 C7 120.1(9) . . ?
C6 C16 N1 123.1(8) . . ?
C6 C16 C17 128.3(9) . . ?
N1 C16 C17 108.4(9) . . ?
C18 C17 C16 108.4(9) . . ?
C17 C18 C19 107.6(9) . . ?
N1 C19 C20 120.0(8) . . ?
N1 C19 C18 108.7(9) . . ?
C20 C19 C18 131.3(9) . . ?
C25 C20 C21 116.5(9) . . ?
C25 C20 C19 123.5(9) . . ?
C21 C20 C19 119.9(9) . . ?
C20 C21 C22 124.1(10) . . ?
C23 C22 C21 115.4(10) . . ?
C23 C22 C26 122.1(9) . . ?
C21 C22 C26 122.5(10) . . ?
C22 C23 C24 119.5(10) . . ?
C25 C24 C23 122.9(9) . . ?
C25 C24 C30 105.2(8) . . ?
C23 C24 C30 131.4(9) . . ?
N2 C25 C20 128.9(9) . . ?
N2 C25 C24 109.8(8) . . ?
C20 C25 C24 121.3(9) . . ?
C22 C26 C29 109.2(10) . . ?
C22 C26 C27 111.0(9) . . ?
C29 C26 C27 110.3(8) . . ?
C22 C26 C28 109.0(10) . . ?
C29 C26 C28 107.1(9) . . ?
C27 C26 C28 110.0(9) . . ?
C35 C30 C31 117.8(9) . . ?
C35 C30 C24 134.6(9) . . ?
C31 C30 C24 107.6(8) . . ?
N2 C31 C32 128.5(9) . . ?
N2 C31 C30 107.0(8) . . ?
C32 C31 C30 124.3(9) . . ?
C40 C32 C31 128.0(9) . . ?
C40 C32 C33 116.9(9) . . ?
C31 C32 C33 115.0(9) . . ?
C32 C33 C34 122.3(9) . . ?
C35 C34 C33 115.4(9) . . ?
C35 C34 C36 131.5(10) . . ?
C33 C34 C36 112.9(9) . . ?
C30 C35 C34 125.1(10) . . ?
N3 C40 C32 121.7(9) . . ?
N3 C40 C41 111.3(9) . . ?
C32 C40 C41 126.8(10) . . ?
C42 C41 C40 106.9(8) . . ?
C41 C42 C43 107.4(8) . . ?
C44 C43 N3 125.5(8) . . ?
C44 C43 C42 127.5(8) . . ?
N3 C43 C42 106.9(7) . . ?
C43 C44 C54 123.6(9) . . ?
C43 C44 C45 123.2(8) . . ?
C54 C44 C45 113.1(8) . . ?
C50 C45 C46 117.8(9) . . ?
C50 C45 C44 121.2(8) . . ?
C46 C45 C44 120.9(9) . . ?
C45 C46 C47 122.2(10) . . ?
C45 C46 C51 118.7(8) . . ?
C47 C46 C51 119.1(9) . . ?
C46 C47 C48 119.3(10) . . ?
C49 C48 C47 119.0(10) . . ?
C49 C48 C52 124.7(12) . . ?
C47 C48 C52 116.4(10) . . ?
C48 C49 C50 119.7(11) . . ?
C45 C50 C49 121.8(10) . . ?
C45 C50 C53 119.2(9) . . ?
C49 C50 C53 119.0(11) . . ?
C55 C54 C44 130.2(8) . . ?
C55 C54 S2 110.0(7) . . ?
C44 C54 S2 119.7(7) . . ?
C54 C55 C56 113.1(8) . . ?
C57 C56 C55 111.6(7) . . ?
C56 C57 C58 122.8(7) . . ?
C56 C57 S2 112.2(6) . . ?
C58 C57 S2 124.9(6) . . ?
C59 C58 C57 126.6(9) . . ?
C59 C58 S1 110.8(7) . . ?
C57 C58 S1 122.6(7) . . ?
C58 C59 C60 113.8(9) . . ?
C61 C60 C59 112.1(9) . . ?
C60 C61 C62 125.3(9) . . ?
C60 C61 S1 110.1(7) . . ?
C62 C61 S1 124.3(8) . . ?
C72 C62 C61 124.3(9) . . ?
C72 C62 C63 116.5(7) . . ?
C61 C62 C63 118.2(8) . . ?
C68 C63 C64 120.3(9) . . ?
C68 C63 C62 118.8(9) . . ?
C64 C63 C62 120.9(9) . . ?
C65 C64 C63 114.4(10) . . ?
C65 C64 C71 124.6(10) . . ?
C63 C64 C71 121.0(10) . . ?
C64 C65 C66 124.9(11) . . ?
C67 C66 C65 118.5(10) . . ?
C67 C66 C70 121.8(12) . . ?
C65 C66 C70 119.6(12) . . ?
C66 C67 C68 119.9(11) . . ?
C67 C68 C63 121.7(10) . . ?
C67 C68 C69 117.4(10) . . ?
C63 C68 C69 120.6(9) . . ?
C62 C72 N5 122.4(7) . . ?
C62 C72 C73 130.4(9) . . ?
N5 C72 C73 106.9(8) . . ?
C74 C73 C72 106.0(8) . . ?
C73 C74 C75 107.8(9) . . ?
N5 C75 C76 120.9(8) . . ?
N5 C75 C74 112.1(9) . . ?
C76 C75 C74 126.9(9) . . ?
C81 C76 C77 117.8(9) . . ?
C81 C76 C75 122.7(9) . . ?
C77 C76 C75 119.4(9) . . ?
C76 C77 C78 120.3(8) . . ?
C79 C78 C77 120.7(8) . . ?
C79 C78 C82 123.0(10) . . ?
C77 C78 C82 116.2(9) . . ?
C78 C79 C80 119.3(9) . . ?
C79 C80 C81 120.6(8) . . ?
C79 C80 C87 134.0(9) . . ?
C81 C80 C87 105.3(8) . . ?
C76 C81 C80 120.9(8) . . ?
C76 C81 N6 128.6(8) . . ?
C80 C81 N6 110.4(7) . . ?
N6 C86 C91 131.0(8) . . ?
N6 C86 C87 108.0(7) . . ?
C91 C86 C87 120.9(8) . . ?
C88 C87 C86 120.3(8) . . ?
C88 C87 C80 131.6(9) . . ?
C86 C87 C80 108.0(7) . . ?
C89 C88 C87 120.1(9) . . ?
C88 C89 C90 116.5(9) . . ?
C88 C89 C92 120.9(9) . . ?
C90 C89 C92 122.4(8) . . ?
C91 C90 C89 126.1(8) . . ?
C90 C91 C86 115.9(9) . . ?
C90 C91 C96 121.7(8) . . ?
C86 C91 C96 122.4(9) . . ?
C94 C92 C93 109.9(9) . . ?
C94 C92 C95 105.0(9) . . ?
C93 C92 C95 107.8(9) . . ?
C94 C92 C89 108.8(10) . . ?
C93 C92 C89 113.1(9) . . ?
C95 C92 C89 111.9(9) . . ?
N4 C96 C97 113.7(9) . . ?
N4 C96 C91 119.9(9) . . ?
C97 C96 C91 126.0(9) . . ?
C99 C97 C96 103.2(8) . . ?
C100 C98 C99 126.8(10) . . ?
C100 C98 N4 121.8(8) . . ?
C99 C98 N4 111.4(8) . . ?
C97 C99 C98 108.3(9) . . ?
C98 C100 C110 125.4(9) . . ?
C98 C100 C101 120.2(8) . . ?
C110 C100 C101 114.4(8) . . ?
C102 C101 C106 125.5(10) . . ?
C102 C101 C100 119.1(10) . . ?
C106 C101 C100 115.3(10) . . ?
C101 C102 C103 121.8(11) . . ?
C101 C102 C109 124.3(10) . . ?
C103 C102 C109 113.9(11) . . ?
C102 C103 C104 114.2(12) . . ?
C105 C104 C103 122.2(12) . . ?
C105 C104 C108 123.4(14) . . ?
C103 C104 C108 114.1(12) . . ?
C106 C105 C104 121.1(11) . . ?
C105 C106 C101 115.0(10) . . ?
C105 C106 C107 119.3(10) . . ?
C101 C106 C107 125.7(9) . . ?
C100 C110 C111 131.5(8) . . ?
C100 C110 S4 120.1(8) . . ?
C111 C110 S4 108.1(6) . . ?
C112 C111 C110 114.8(9) . . ?
C111 C112 C1 112.9(9) . . ?
C19 N1 C16 106.9(7) . . ?
C25 N2 C31 110.4(8) . . ?
C40 N3 C43 107.4(7) . . ?
C96 N4 C98 103.4(7) . . ?
C75 N5 C72 107.2(7) . . ?
C86 N6 C81 108.1(7) . . ?
C58 S1 C61 93.1(4) . . ?
C57 S2 C54 93.0(4) . . ?
C5 S3 C2 91.2(5) . . ?
C1 S4 C110 94.4(5) . . ?
C83 C82 C84 102.2(8) . . ?
C83 C82 C85 110.5(10) . . ?
C84 C82 C85 105.2(9) . . ?
C83 C82 C78 116.4(10) . . ?
C84 C82 C78 109.6(9) . . ?
C85 C82 C78 111.9(11) . . ?
C37 C36 C34 108.6(11) . . ?
C37 C36 C38 110.7(10) . . ?
C34 C36 C38 113.0(13) . . ?
C37 C36 C39 105.7(9) . . ?
C34 C36 C39 116.1(13) . . ?
C38 C36 C39 102.5(10) . . ?

loop_
_geom_bond_atom_site_label_1
_geom_bond_atom_site_label_2
_geom_bond_distance
_geom_bond_site_symmetry_2
_geom_bond_publ_flag
C1 C2 1.418(10) . ?
C1 C112 1.428(11) . ?
C1 S4 1.744(9) . ?
C2 C3 1.392(11) . ?
C2 S3 1.741(9) . ?
C3 C4 1.357(11) . ?
C4 C5 1.420(13) . ?
C5 C6 1.456(12) . ?
C5 S3 1.706(9) . ?
C6 C16 1.343(12) . ?
C6 C7 1.497(11) . ?
C7 C8 1.420(12) . ?
C7 C12 1.498(13) . ?
C8 C9 1.378(14) . ?
C8 C14 1.492(14) . ?
C9 C10 1.397(14) . ?
C10 C11 1.385(14) . ?
C10 C15 1.509(14) . ?
C11 C12 1.391(13) . ?
C12 C13 1.473(13) . ?
C16 N1 1.414(11) . ?
C16 C17 1.476(12) . ?
C17 C18 1.296(14) . ?
C18 C19 1.518(12) . ?
C19 N1 1.353(11) . ?
C19 C20 1.419(12) . ?
C20 C25 1.362(11) . ?
C20 C21 1.409(12) . ?
C21 C22 1.475(13) . ?
C22 C23 1.394(13) . ?
C22 C26 1.503(14) . ?
C23 C24 1.395(12) . ?
C24 C25 1.396(12) . ?
C24 C30 1.453(12) . ?
C25 N2 1.359(10) . ?
C26 C29 1.505(10) . ?
C26 C27 1.510(10) . ?
C26 C28 1.531(11) . ?
C30 C35 1.364(12) . ?
C30 C31 1.411(13) . ?
C31 N2 1.378(11) . ?
C31 C32 1.404(12) . ?
C32 C40 1.396(13) . ?
C32 C33 1.434(13) . ?
C33 C34 1.482(14) . ?
C34 C35 1.379(12) . ?
C34 C36 1.491(14) . ?
C40 N3 1.339(11) . ?
C40 C41 1.488(13) . ?
C41 C42 1.350(13) . ?
C42 C43 1.511(10) . ?
C43 C44 1.271(11) . ?
C43 N3 1.435(9) . ?
C44 C54 1.460(11) . ?
C44 C45 1.498(12) . ?
C45 C50 1.381(13) . ?
C45 C46 1.386(11) . ?
C46 C47 1.389(11) . ?
C46 C51 1.558(13) . ?
C47 C48 1.416(14) . ?
C48 C49 1.390(13) . ?
C48 C52 1.525(13) . ?
C49 C50 1.405(13) . ?
C50 C53 1.552(12) . ?
C54 C55 1.384(12) . ?
C54 S2 1.767(9) . ?
C55 C56 1.441(11) . ?
C56 C57 1.412(10) . ?
C57 C58 1.423(11) . ?
C57 S2 1.688(8) . ?
C58 C59 1.355(12) . ?
C58 S1 1.708(9) . ?
C59 C60 1.446(12) . ?
C60 C61 1.365(11) . ?
C61 C62 1.397(10) . ?
C61 S1 1.748(9) . ?
C62 C72 1.369(11) . ?
C62 C63 1.515(12) . ?
C63 C68 1.399(13) . ?
C63 C64 1.401(12) . ?
C64 C65 1.389(14) . ?
C64 C71 1.456(14) . ?
C65 C66 1.391(16) . ?
C66 C67 1.338(14) . ?
C66 C70 1.519(13) . ?
C67 C68 1.361(13) . ?
C68 C69 1.579(12) . ?
C72 N5 1.436(11) . ?
C72 C73 1.497(11) . ?
C73 C74 1.393(13) . ?
C74 C75 1.423(12) . ?
C75 N5 1.348(10) . ?
C75 C76 1.423(12) . ?
C76 C81 1.388(11) . ?
C76 C77 1.395(12) . ?
C77 C78 1.414(13) . ?
C78 C79 1.364(11) . ?
C78 C82 1.530(12) . ?
C79 C80 1.372(11) . ?
C80 C81 1.405(11) . ?
C80 C87 1.441(11) . ?
C81 N6 1.408(9) . ?
C86 N6 1.380(9) . ?
C86 C91 1.412(11) . ?
C86 C87 1.436(11) . ?
C87 C88 1.418(11) . ?
C88 C89 1.408(12) . ?
C89 C90 1.431(12) . ?
C89 C92 1.505(13) . ?
C90 C91 1.386(12) . ?
C91 C96 1.499(12) . ?
C92 C94 1.485(10) . ?
C92 C93 1.497(10) . ?
C92 C95 1.501(10) . ?
C96 N4 1.293(10) . ?
C96 C97 1.475(12) . ?
C97 C99 1.360(11) . ?
C98 C100 1.372(12) . ?
C98 C99 1.373(11) . ?
C98 N4 1.422(11) . ?
C100 C110 1.442(12) . ?
C100 C101 1.561(13) . ?
C101 C102 1.325(13) . ?
C101 C106 1.413(12) . ?
C102 C103 1.377(14) . ?
C102 C109 1.506(13) . ?
C103 C104 1.454(16) . ?
C104 C105 1.389(15) . ?
C104 C108 1.590(16) . ?
C105 C106 1.362(13) . ?
C106 C107 1.495(13) . ?
C110 C111 1.438(13) . ?
C110 S4 1.751(9) . ?
C111 C112 1.403(11) . ?
C82 C83 1.509(10) . ?
C82 C84 1.511(10) . ?
C82 C85 1.517(11) . ?
C36 C37 1.492(10) . ?
C36 C38 1.494(9) . ?
C36 C39 1.537(9) . ?
